data_4307531
loop_
_publ_author_name
'L. Jonas L H\"aller'
'Nikolas Kaltsoyannis'
'Mark J. Sarsfield'
'Iain May'
'St\'ephanie M. Cornet'
'Michael P. Redmond'
'Madeleine Helliwell'

_publ_section_title
;
A Structural and Theoretical Investigation of Equatorial cis and trans
Uranyl Phosphinimine and Uranyl Phosphine Oxide Complexes
UO2Cl2(Cy3PNH)2 and UO2Cl2(Cy3PO)2
;
_journal_name_full 'Inorganic Chemistry'
_journal_page_first 4868
_journal_page_last 4875
_journal_paper_doi 10.1021/ic062031m
_journal_volume 46
_journal_year 2007
_chemical_formula_sum 'C38 H72 Cl6 N2 O2 P2 U'
_chemical_formula_weight 1101.65
_chemical_name_systematic
; 
 ? 
;
_space_group_IT_number 14
_symmetry_cell_setting monoclinic
_symmetry_space_group_name_Hall '-P 2ybc'
_symmetry_space_group_name_H-M 'P 1 21/c 1'
_atom_sites_solution_hydrogens geom
_atom_sites_solution_primary direct
_atom_sites_solution_secondary difmap
_audit_creation_method SHELXL-97
_cell_angle_alpha 90.00
_cell_angle_beta 90.736(3)
_cell_angle_gamma 90.00
_cell_formula_units_Z 2
_cell_length_a 11.575(2)
_cell_length_b 12.113(2)
_cell_length_c 16.600(3)
_cell_measurement_reflns_used 2443
_cell_measurement_temperature 100(2)
_cell_measurement_theta_max 24.17
_cell_measurement_theta_min 2.43
_cell_volume 2327.3(7)
_computing_cell_refinement 'Bruker SMART'
_computing_data_collection 'Bruker SMART'
_computing_data_reduction 'Bruker SAINT'
_computing_molecular_graphics 'Bruker SHELXTL'
_computing_publication_material 'Bruker SHELXTL'
_computing_structure_refinement 'SHELXL-97 (Sheldrick, 1997)'
_computing_structure_solution 'SHELXS-97 (Sheldrick, 1990)'
_diffrn_ambient_temperature 100(2)
_diffrn_measured_fraction_theta_full 0.995
_diffrn_measured_fraction_theta_max 0.995
_diffrn_measurement_device_type 'CCD area detector'
_diffrn_measurement_method 'phi and omega scans'
_diffrn_radiation_monochromator graphite
_diffrn_radiation_source 'fine-focus sealed tube'
_diffrn_radiation_type MoK\a
_diffrn_radiation_wavelength 0.71073
_diffrn_reflns_av_R_equivalents 0.0540
_diffrn_reflns_av_sigmaI/netI 0.0668
_diffrn_reflns_limit_h_max 14
_diffrn_reflns_limit_h_min -14
_diffrn_reflns_limit_k_max 10
_diffrn_reflns_limit_k_min -15
_diffrn_reflns_limit_l_max 20
_diffrn_reflns_limit_l_min -20
_diffrn_reflns_number 12968
_diffrn_reflns_theta_full 26.38
_diffrn_reflns_theta_max 26.38
_diffrn_reflns_theta_min 1.76
_exptl_absorpt_coefficient_mu 3.934
_exptl_absorpt_correction_T_max 0.6944
_exptl_absorpt_correction_T_min 0.5899
_exptl_absorpt_correction_type multi-scan
_exptl_absorpt_process_details SADABS
_exptl_crystal_colour yellow
_exptl_crystal_density_diffrn 1.572
_exptl_crystal_density_method 'not measured'
_exptl_crystal_description cubic
_exptl_crystal_F_000 1108
_exptl_crystal_size_max 0.15
_exptl_crystal_size_mid 0.10
_exptl_crystal_size_min 0.10
_refine_diff_density_max 4.483
_refine_diff_density_min -2.394
_refine_diff_density_rms 0.177
_refine_ls_extinction_method none
_refine_ls_goodness_of_fit_ref 1.015
_refine_ls_hydrogen_treatment mixed
_refine_ls_matrix_type full
_refine_ls_number_parameters 236
_refine_ls_number_reflns 4745
_refine_ls_number_restraints 0
_refine_ls_restrained_S_all 1.015
_refine_ls_R_factor_all 0.0637
_refine_ls_R_factor_gt 0.0447
_refine_ls_shift/su_max 0.000
_refine_ls_shift/su_mean 0.000
_refine_ls_structure_factor_coef Fsqd
_refine_ls_weighting_details 'calc w=1/[\s^2^(Fo^2^)+(0.0610P)^2^+0.0000P] where P=(Fo^2^+2Fc^2^)/3'
_refine_ls_weighting_scheme calc
_refine_ls_wR_factor_gt 0.1032
_refine_ls_wR_factor_ref 0.1110
_reflns_number_gt 3614
_reflns_number_total 4745
_reflns_threshold_expression >2sigma(I)
_cod_data_source_file ic062031m-file003.cif
_cod_data_source_block s1264abs3
_cod_depositor_comments
;
The following automatic conversions were performed:
'_symmetry_cell_setting' value 'Monoclinic' changed to 'monoclinic'
according to '/home/saulius/struct/CIF-dictionaries/cif_core.dic'
dictionary named 'cif_core.dic' version 2.4.1 from 2010-06-29.

Automatic conversion script
Id: cif_fix_enum 1527 2010-12-29 10:47:43Z saulius 
;
_cod_original_cell_volume 2327.4(8)
_cod_database_code 4307531

loop_
_symmetry_equiv_pos_as_xyz
'x, y, z'
'-x, y+1/2, -z+1/2'
'-x, -y, -z'
'x, -y-1/2, z-1/2'

loop_
_atom_site_label
_atom_site_type_symbol
_atom_site_fract_x
_atom_site_fract_y
_atom_site_fract_z
_atom_site_U_iso_or_equiv
_atom_site_adp_type
_atom_site_occupancy
_atom_site_symmetry_multiplicity
_atom_site_calc_flag
_atom_site_refinement_flags
_atom_site_disorder_assembly
_atom_site_disorder_group
U1 U 0.5000 0.5000 1.0000 0.01352(11) Uani 1 2 d S . .
O1 O 0.5309(3) 0.3551(3) 0.9986(2) 0.0184(9) Uani 1 1 d . . .
N1 N 0.3549(4) 0.4776(4) 0.8973(3) 0.0153(11) Uani 1 1 d . . .
H1N H 0.344(7) 0.532(6) 0.880(4) 0.03(2) Uiso 1 1 d . . .
Cl1 Cl 0.65773(12) 0.53407(13) 0.88382(9) 0.0204(3) Uani 1 1 d . . .
P1 P 0.29264(12) 0.38050(12) 0.84538(8) 0.0138(3) Uani 1 1 d . . .
C1 C 0.1568(4) 0.4304(5) 0.7986(3) 0.0146(12) Uani 1 1 d . . .
H1 H 0.1807 0.4787 0.7529 0.018 Uiso 1 1 calc R . .
C2 C 0.0831(5) 0.5054(5) 0.8541(4) 0.0226(13) Uani 1 1 d . . .
H2A H 0.0577 0.4625 0.9014 0.027 Uiso 1 1 calc R . .
H2B H 0.1307 0.5680 0.8736 0.027 Uiso 1 1 calc R . .
C3 C -0.0233(5) 0.5497(5) 0.8080(4) 0.0199(13) Uani 1 1 d . . .
H3A H -0.0719 0.5925 0.8454 0.024 Uiso 1 1 calc R . .
H3B H 0.0024 0.6003 0.7650 0.024 Uiso 1 1 calc R . .
C4 C -0.0948(5) 0.4573(5) 0.7708(4) 0.0191(13) Uani 1 1 d . . .
H4A H -0.1606 0.4893 0.7402 0.023 Uiso 1 1 calc R . .
H4B H -0.1263 0.4104 0.8141 0.023 Uiso 1 1 calc R . .
C5 C -0.0221(5) 0.3856(5) 0.7141(3) 0.0193(12) Uani 1 1 d . . .
H5A H 0.0045 0.4308 0.6682 0.023 Uiso 1 1 calc R . .
H5B H -0.0700 0.3245 0.6924 0.023 Uiso 1 1 calc R . .
C6 C 0.0830(5) 0.3381(5) 0.7602(3) 0.0164(12) Uani 1 1 d . . .
H6A H 0.0560 0.2876 0.8029 0.020 Uiso 1 1 calc R . .
H6B H 0.1311 0.2949 0.7227 0.020 Uiso 1 1 calc R . .
C7 C 0.3828(5) 0.3315(5) 0.7620(3) 0.0164(12) Uani 1 1 d . . .
H7 H 0.3382 0.2739 0.7317 0.020 Uiso 1 1 calc R . .
C8 C 0.4096(5) 0.4271(5) 0.7029(3) 0.0219(13) Uani 1 1 d . . .
H8A H 0.3362 0.4569 0.6805 0.026 Uiso 1 1 calc R . .
H8B H 0.4493 0.4874 0.7325 0.026 Uiso 1 1 calc R . .
C9 C 0.4867(5) 0.3876(5) 0.6331(3) 0.0248(14) Uani 1 1 d . . .
H9A H 0.4433 0.3338 0.5996 0.030 Uiso 1 1 calc R . .
H9B H 0.5064 0.4514 0.5986 0.030 Uiso 1 1 calc R . .
C10 C 0.5986(5) 0.3335(5) 0.6646(4) 0.0242(14) Uani 1 1 d . . .
H10A H 0.6439 0.3053 0.6187 0.029 Uiso 1 1 calc R . .
H10B H 0.6462 0.3890 0.6936 0.029 Uiso 1 1 calc R . .
C11 C 0.5694(5) 0.2384(5) 0.7214(3) 0.0223(14) Uani 1 1 d . . .
H11A H 0.6418 0.2046 0.7419 0.027 Uiso 1 1 calc R . .
H11B H 0.5257 0.1812 0.6913 0.027 Uiso 1 1 calc R . .
C12 C 0.4971(5) 0.2786(5) 0.7929(3) 0.0186(13) Uani 1 1 d . . .
H12A H 0.5419 0.3336 0.8245 0.022 Uiso 1 1 calc R . .
H12B H 0.4796 0.2156 0.8286 0.022 Uiso 1 1 calc R . .
C13 C 0.2689(5) 0.2653(4) 0.9146(3) 0.0154(12) Uani 1 1 d . . .
H13 H 0.3423 0.2576 0.9465 0.018 Uiso 1 1 calc R . .
C14 C 0.2468(5) 0.1501(5) 0.8755(3) 0.0195(13) Uani 1 1 d . . .
H14A H 0.1729 0.1513 0.8448 0.023 Uiso 1 1 calc R . .
H14B H 0.3096 0.1326 0.8376 0.023 Uiso 1 1 calc R . .
C15 C 0.2419(5) 0.0616(5) 0.9417(4) 0.0222(13) Uani 1 1 d . . .
H15A H 0.2256 -0.0111 0.9168 0.027 Uiso 1 1 calc R . .
H15B H 0.3180 0.0570 0.9694 0.027 Uiso 1 1 calc R . .
C16 C 0.1492(5) 0.0875(5) 1.0030(4) 0.0241(14) Uani 1 1 d . . .
H16A H 0.1509 0.0307 1.0459 0.029 Uiso 1 1 calc R . .
H16B H 0.0723 0.0849 0.9763 0.029 Uiso 1 1 calc R . .
C17 C 0.1677(5) 0.2020(5) 1.0409(4) 0.0230(14) Uani 1 1 d . . .
H17A H 0.2397 0.2015 1.0737 0.028 Uiso 1 1 calc R . .
H17B H 0.1027 0.2188 1.0770 0.028 Uiso 1 1 calc R . .
C18 C 0.1757(5) 0.2925(5) 0.9757(3) 0.0179(12) Uani 1 1 d . . .
H18A H 0.1002 0.2996 0.9476 0.021 Uiso 1 1 calc R . .
H18B H 0.1937 0.3641 1.0017 0.021 Uiso 1 1 calc R . .
Cl2 Cl 0.83152(13) 0.17017(13) 0.85412(9) 0.0259(3) Uani 1 1 d . . .
Cl3 Cl 0.84653(15) 0.26013(17) 1.01679(10) 0.0407(5) Uani 1 1 d . . .
C19 C 0.7565(5) 0.2415(5) 0.9308(3) 0.0247(14) Uani 1 1 d . . .
H19A H 0.7309 0.3143 0.9102 0.030 Uiso 1 1 calc R . .
H19B H 0.6870 0.1989 0.9458 0.030 Uiso 1 1 calc R . .

loop_
_atom_site_aniso_label
_atom_site_aniso_U_11
_atom_site_aniso_U_22
_atom_site_aniso_U_33
_atom_site_aniso_U_23
_atom_site_aniso_U_13
_atom_site_aniso_U_12
U1 0.00571(15) 0.01690(17) 0.01794(17) -0.00155(13) -0.00029(10) -0.00050(13)
O1 0.009(2) 0.022(2) 0.024(2) -0.0011(16) 0.0007(17) 0.0010(16)
N1 0.011(2) 0.013(3) 0.022(3) -0.002(2) -0.004(2) -0.0019(19)
Cl1 0.0115(7) 0.0258(8) 0.0239(7) -0.0019(6) 0.0019(5) -0.0024(5)
P1 0.0060(7) 0.0175(8) 0.0180(7) -0.0002(6) 0.0003(5) -0.0009(6)
C1 0.007(3) 0.022(3) 0.015(3) 0.002(2) 0.000(2) 0.001(2)
C2 0.019(3) 0.026(3) 0.023(3) -0.006(3) -0.004(2) 0.007(3)
C3 0.010(3) 0.022(3) 0.028(3) 0.005(3) -0.001(2) 0.004(2)
C4 0.005(3) 0.022(3) 0.030(3) 0.001(3) -0.002(2) 0.002(2)
C5 0.009(3) 0.028(3) 0.021(3) -0.002(3) -0.004(2) 0.001(2)
C6 0.007(3) 0.020(3) 0.022(3) -0.004(2) 0.000(2) 0.000(2)
C7 0.010(3) 0.014(3) 0.025(3) 0.001(2) 0.000(2) 0.000(2)
C8 0.015(3) 0.025(4) 0.026(3) 0.004(3) 0.005(2) 0.000(3)
C9 0.019(3) 0.031(4) 0.025(3) 0.003(3) 0.007(3) 0.001(3)
C10 0.007(3) 0.035(4) 0.031(3) -0.003(3) 0.004(2) -0.001(3)
C11 0.011(3) 0.029(4) 0.027(3) -0.004(3) -0.002(2) 0.005(3)
C12 0.012(3) 0.022(3) 0.022(3) 0.000(2) -0.003(2) 0.000(2)
C13 0.007(3) 0.016(3) 0.023(3) -0.001(2) -0.004(2) -0.002(2)
C14 0.014(3) 0.022(3) 0.023(3) 0.001(2) 0.001(2) 0.000(2)
C15 0.015(3) 0.019(3) 0.033(4) 0.003(3) 0.000(3) 0.000(2)
C16 0.024(3) 0.021(3) 0.028(3) 0.005(3) 0.004(3) 0.002(3)
C17 0.020(3) 0.024(4) 0.025(3) 0.001(3) 0.006(3) 0.004(3)
C18 0.014(3) 0.022(3) 0.017(3) 0.001(2) -0.001(2) -0.003(2)
Cl2 0.0234(8) 0.0269(9) 0.0273(8) -0.0043(6) 0.0027(6) 0.0008(6)
Cl3 0.0244(9) 0.0634(13) 0.0346(9) -0.0198(9) 0.0018(7) -0.0081(8)
C19 0.015(3) 0.031(4) 0.028(3) -0.003(3) 0.000(3) 0.004(3)

loop_
_atom_type_symbol
_atom_type_description
_atom_type_scat_dispersion_real
_atom_type_scat_dispersion_imag
_atom_type_scat_source
C C 0.0033 0.0016 'International Tables Vol C Tables 4.2.6.8 and 6.1.1.4'
H H 0.0000 0.0000 'International Tables Vol C Tables 4.2.6.8 and 6.1.1.4'
N N 0.0061 0.0033 'International Tables Vol C Tables 4.2.6.8 and 6.1.1.4'
O O 0.0106 0.0060 'International Tables Vol C Tables 4.2.6.8 and 6.1.1.4'
P P 0.1023 0.0942 'International Tables Vol C Tables 4.2.6.8 and 6.1.1.4'
Cl Cl 0.1484 0.1585 'International Tables Vol C Tables 4.2.6.8 and 6.1.1.4'
U U -9.6767 9.6646 'International Tables Vol C Tables 4.2.6.8 and 6.1.1.4'

loop_
_geom_angle_atom_site_label_1
_geom_angle_atom_site_label_2
_geom_angle_atom_site_label_3
_geom_angle
_geom_angle_site_symmetry_1
_geom_angle_site_symmetry_3
_geom_angle_publ_flag
O1 U1 O1 180.000(2) . 3_667 ?
O1 U1 N1 91.03(16) . . ?
O1 U1 N1 88.97(16) 3_667 . ?
O1 U1 N1 88.97(16) . 3_667 ?
O1 U1 N1 91.03(16) 3_667 3_667 ?
N1 U1 N1 180.000(1) . 3_667 ?
O1 U1 Cl1 90.20(12) . . ?
O1 U1 Cl1 89.80(12) 3_667 . ?
N1 U1 Cl1 89.06(12) . . ?
N1 U1 Cl1 90.94(12) 3_667 . ?
O1 U1 Cl1 89.80(12) . 3_667 ?
O1 U1 Cl1 90.20(12) 3_667 3_667 ?
N1 U1 Cl1 90.94(12) . 3_667 ?
N1 U1 Cl1 89.06(12) 3_667 3_667 ?
Cl1 U1 Cl1 180.0 . 3_667 ?
P1 N1 U1 139.8(3) . . ?
P1 N1 H1N 112(6) . . ?
U1 N1 H1N 107(6) . . ?
N1 P1 C13 106.8(3) . . ?
N1 P1 C7 112.4(3) . . ?
C13 P1 C7 108.5(3) . . ?
N1 P1 C1 110.9(3) . . ?
C13 P1 C1 112.3(3) . . ?
C7 P1 C1 106.1(2) . . ?
C6 C1 C2 111.3(5) . . ?
C6 C1 P1 113.6(4) . . ?
C2 C1 P1 114.4(4) . . ?
C6 C1 H1 105.5 . . ?
C2 C1 H1 105.5 . . ?
P1 C1 H1 105.5 . . ?
C3 C2 C1 110.6(5) . . ?
C3 C2 H2A 109.5 . . ?
C1 C2 H2A 109.5 . . ?
C3 C2 H2B 109.5 . . ?
C1 C2 H2B 109.5 . . ?
H2A C2 H2B 108.1 . . ?
C4 C3 C2 111.9(5) . . ?
C4 C3 H3A 109.2 . . ?
C2 C3 H3A 109.2 . . ?
C4 C3 H3B 109.2 . . ?
C2 C3 H3B 109.2 . . ?
H3A C3 H3B 107.9 . . ?
C3 C4 C5 111.4(5) . . ?
C3 C4 H4A 109.3 . . ?
C5 C4 H4A 109.3 . . ?
C3 C4 H4B 109.3 . . ?
C5 C4 H4B 109.3 . . ?
H4A C4 H4B 108.0 . . ?
C4 C5 C6 109.9(4) . . ?
C4 C5 H5A 109.7 . . ?
C6 C5 H5A 109.7 . . ?
C4 C5 H5B 109.7 . . ?
C6 C5 H5B 109.7 . . ?
H5A C5 H5B 108.2 . . ?
C1 C6 C5 111.4(5) . . ?
C1 C6 H6A 109.4 . . ?
C5 C6 H6A 109.4 . . ?
C1 C6 H6B 109.4 . . ?
C5 C6 H6B 109.4 . . ?
H6A C6 H6B 108.0 . . ?
C12 C7 C8 109.9(5) . . ?
C12 C7 P1 112.0(4) . . ?
C8 C7 P1 110.8(4) . . ?
C12 C7 H7 108.0 . . ?
C8 C7 H7 108.0 . . ?
P1 C7 H7 108.0 . . ?
C9 C8 C7 111.4(5) . . ?
C9 C8 H8A 109.4 . . ?
C7 C8 H8A 109.4 . . ?
C9 C8 H8B 109.4 . . ?
C7 C8 H8B 109.4 . . ?
H8A C8 H8B 108.0 . . ?
C10 C9 C8 111.7(5) . . ?
C10 C9 H9A 109.3 . . ?
C8 C9 H9A 109.3 . . ?
C10 C9 H9B 109.3 . . ?
C8 C9 H9B 109.3 . . ?
H9A C9 H9B 107.9 . . ?
C11 C10 C9 109.8(5) . . ?
C11 C10 H10A 109.7 . . ?
C9 C10 H10A 109.7 . . ?
C11 C10 H10B 109.7 . . ?
C9 C10 H10B 109.7 . . ?
H10A C10 H10B 108.2 . . ?
C10 C11 C12 111.3(5) . . ?
C10 C11 H11A 109.4 . . ?
C12 C11 H11A 109.4 . . ?
C10 C11 H11B 109.4 . . ?
C12 C11 H11B 109.4 . . ?
H11A C11 H11B 108.0 . . ?
C11 C12 C7 110.3(5) . . ?
C11 C12 H12A 109.6 . . ?
C7 C12 H12A 109.6 . . ?
C11 C12 H12B 109.6 . . ?
C7 C12 H12B 109.6 . . ?
H12A C12 H12B 108.1 . . ?
C18 C13 C14 110.8(5) . . ?
C18 C13 P1 111.5(4) . . ?
C14 C13 P1 116.5(4) . . ?
C18 C13 H13 105.7 . . ?
C14 C13 H13 105.7 . . ?
P1 C13 H13 105.7 . . ?
C15 C14 C13 109.5(5) . . ?
C15 C14 H14A 109.8 . . ?
C13 C14 H14A 109.8 . . ?
C15 C14 H14B 109.8 . . ?
C13 C14 H14B 109.8 . . ?
H14A C14 H14B 108.2 . . ?
C16 C15 C14 111.6(5) . . ?
C16 C15 H15A 109.3 . . ?
C14 C15 H15A 109.3 . . ?
C16 C15 H15B 109.3 . . ?
C14 C15 H15B 109.3 . . ?
H15A C15 H15B 108.0 . . ?
C15 C16 C17 111.4(5) . . ?
C15 C16 H16A 109.4 . . ?
C17 C16 H16A 109.4 . . ?
C15 C16 H16B 109.4 . . ?
C17 C16 H16B 109.4 . . ?
H16A C16 H16B 108.0 . . ?
C16 C17 C18 111.4(5) . . ?
C16 C17 H17A 109.4 . . ?
C18 C17 H17A 109.4 . . ?
C16 C17 H17B 109.4 . . ?
C18 C17 H17B 109.4 . . ?
H17A C17 H17B 108.0 . . ?
C13 C18 C17 111.3(5) . . ?
C13 C18 H18A 109.4 . . ?
C17 C18 H18A 109.4 . . ?
C13 C18 H18B 109.4 . . ?
C17 C18 H18B 109.4 . . ?
H18A C18 H18B 108.0 . . ?
Cl3 C19 Cl2 110.6(3) . . ?
Cl3 C19 H19A 109.5 . . ?
Cl2 C19 H19A 109.5 . . ?
Cl3 C19 H19B 109.5 . . ?
Cl2 C19 H19B 109.5 . . ?
H19A C19 H19B 108.1 . . ?

loop_
_geom_bond_atom_site_label_1
_geom_bond_atom_site_label_2
_geom_bond_distance
_geom_bond_site_symmetry_2
_geom_bond_publ_flag
U1 O1 1.792(4) . ?
U1 O1 1.792(4) 3_667 ?
U1 N1 2.392(5) . ?
U1 N1 2.392(5) 3_667 ?
U1 Cl1 2.7044(15) . ?
U1 Cl1 2.7044(15) 3_667 ?
N1 P1 1.622(5) . ?
N1 H1N 0.73(7) . ?
P1 C13 1.830(6) . ?
P1 C7 1.842(6) . ?
P1 C1 1.847(5) . ?
C1 C6 1.540(7) . ?
C1 C2 1.556(8) . ?
C1 H1 1.0000 . ?
C2 C3 1.538(8) . ?
C2 H2A 0.9900 . ?
C2 H2B 0.9900 . ?
C3 C4 1.519(9) . ?
C3 H3A 0.9900 . ?
C3 H3B 0.9900 . ?
C4 C5 1.539(8) . ?
C4 H4A 0.9900 . ?
C4 H4B 0.9900 . ?
C5 C6 1.541(7) . ?
C5 H5A 0.9900 . ?
C5 H5B 0.9900 . ?
C6 H6A 0.9900 . ?
C6 H6B 0.9900 . ?
C7 C12 1.552(8) . ?
C7 C8 1.552(8) . ?
C7 H7 1.0000 . ?
C8 C9 1.548(8) . ?
C8 H8A 0.9900 . ?
C8 H8B 0.9900 . ?
C9 C10 1.537(8) . ?
C9 H9A 0.9900 . ?
C9 H9B 0.9900 . ?
C10 C11 1.529(8) . ?
C10 H10A 0.9900 . ?
C10 H10B 0.9900 . ?
C11 C12 1.539(8) . ?
C11 H11A 0.9900 . ?
C11 H11B 0.9900 . ?
C12 H12A 0.9900 . ?
C12 H12B 0.9900 . ?
C13 C18 1.527(8) . ?
C13 C14 1.559(8) . ?
C13 H13 1.0000 . ?
C14 C15 1.537(8) . ?
C14 H14A 0.9900 . ?
C14 H14B 0.9900 . ?
C15 C16 1.522(8) . ?
C15 H15A 0.9900 . ?
C15 H15B 0.9900 . ?
C16 C17 1.536(8) . ?
C16 H16A 0.9900 . ?
C16 H16B 0.9900 . ?
C17 C18 1.543(8) . ?
C17 H17A 0.9900 . ?
C17 H17B 0.9900 . ?
C18 H18A 0.9900 . ?
C18 H18B 0.9900 . ?
Cl2 C19 1.774(6) . ?
Cl3 C19 1.772(6) . ?
C19 H19A 0.9900 . ?
C19 H19B 0.9900 . ?

loop_
_geom_torsion_atom_site_label_1
_geom_torsion_atom_site_label_2
_geom_torsion_atom_site_label_3
_geom_torsion_atom_site_label_4
_geom_torsion
_geom_torsion_site_symmetry_1
_geom_torsion_site_symmetry_2
_geom_torsion_site_symmetry_3
_geom_torsion_site_symmetry_4
_geom_torsion_publ_flag
O1 U1 N1 P1 3.7(4) . . . . ?
O1 U1 N1 P1 -176.3(4) 3_667 . . . ?
N1 U1 N1 P1 29(100) 3_667 . . . ?
Cl1 U1 N1 P1 93.9(4) . . . . ?
Cl1 U1 N1 P1 -86.1(4) 3_667 . . . ?
U1 N1 P1 C13 40.3(5) . . . . ?
U1 N1 P1 C7 -78.5(5) . . . . ?
U1 N1 P1 C1 162.9(4) . . . . ?
N1 P1 C1 C6 -170.4(4) . . . . ?
C13 P1 C1 C6 -51.0(5) . . . . ?
C7 P1 C1 C6 67.3(4) . . . . ?
N1 P1 C1 C2 -41.1(5) . . . . ?
C13 P1 C1 C2 78.3(5) . . . . ?
C7 P1 C1 C2 -163.3(4) . . . . ?
C6 C1 C2 C3 -53.7(6) . . . . ?
P1 C1 C2 C3 175.8(4) . . . . ?
C1 C2 C3 C4 54.7(7) . . . . ?
C2 C3 C4 C5 -57.0(7) . . . . ?
C3 C4 C5 C6 57.2(7) . . . . ?
C2 C1 C6 C5 55.4(6) . . . . ?
P1 C1 C6 C5 -173.7(4) . . . . ?
C4 C5 C6 C1 -56.5(6) . . . . ?
N1 P1 C7 C12 63.0(5) . . . . ?
C13 P1 C7 C12 -54.9(5) . . . . ?
C1 P1 C7 C12 -175.7(4) . . . . ?
N1 P1 C7 C8 -60.1(5) . . . . ?
C13 P1 C7 C8 -177.9(4) . . . . ?
C1 P1 C7 C8 61.2(4) . . . . ?
C12 C7 C8 C9 55.0(6) . . . . ?
P1 C7 C8 C9 179.2(4) . . . . ?
C7 C8 C9 C10 -55.3(7) . . . . ?
C8 C9 C10 C11 56.1(7) . . . . ?
C9 C10 C11 C12 -58.4(6) . . . . ?
C10 C11 C12 C7 59.3(6) . . . . ?
C8 C7 C12 C11 -56.7(6) . . . . ?
P1 C7 C12 C11 179.7(4) . . . . ?
N1 P1 C13 C18 70.2(4) . . . . ?
C7 P1 C13 C18 -168.5(4) . . . . ?
C1 P1 C13 C18 -51.6(4) . . . . ?
N1 P1 C13 C14 -161.3(4) . . . . ?
C7 P1 C13 C14 -39.9(5) . . . . ?
C1 P1 C13 C14 77.0(5) . . . . ?
C18 C13 C14 C15 -57.2(6) . . . . ?
P1 C13 C14 C15 173.9(4) . . . . ?
C13 C14 C15 C16 57.4(6) . . . . ?
C14 C15 C16 C17 -56.5(7) . . . . ?
C15 C16 C17 C18 54.4(7) . . . . ?
C14 C13 C18 C17 56.2(6) . . . . ?
P1 C13 C18 C17 -172.2(4) . . . . ?
C16 C17 C18 C13 -54.6(6) . . . . ?
